data_1511223
loop_
_publ_author_name
'Hoppe, R.'
'Miessen, M.'

_publ_section_title
;
 Neue Oxoborate der Alkalimetalle: NaLi2(BO3)
;
_journal_name_full 'Zeitschrift fuer Anorganische und Allgemeine Chemie'
_journal_page_first 157
_journal_page_last 168
_journal_paper_doi 10.1002/zaac.19875450218
_journal_volume 545
_journal_year 1987
_chemical_formula_sum 'B Li2 Na O3'
_chemical_name_systematic 'Na Li2 B O3'
_space_group_IT_number 14
_symmetry_space_group_name_Hall '-P 2yn'
_symmetry_space_group_name_H-M 'P 1 21/n 1'
_cell_angle_alpha 90
_cell_angle_beta 104
_cell_angle_gamma 90
_cell_formula_units_Z 8
_cell_length_a 9.507
_cell_length_b 12.037
_cell_length_c 4.93
_cell_volume 547.410
_citation_journal_id_ASTM ZAACAB
_cod_data_source_file boron0-1_336.cif
_cod_data_source_block B1Li2Na1O3
_cod_original_cell_volume 547.41
_cod_original_sg_symbol_Hall '-P 2ybc (x-z,y,z)'
_cod_original_formula_sum 'B1 Li2 Na1 O3'
_cod_database_code 1511223

loop_
_symmetry_equiv_pos_as_xyz
x,y,z
-x+1/2,y+1/2,-z+1/2
-x,-y,-z
x-1/2,-y-1/2,z-1/2

loop_
_atom_site_label
_atom_site_type_symbol
_atom_site_fract_x
_atom_site_fract_y
_atom_site_fract_z
_atom_site_occupancy
_atom_site_U_iso_or_equiv
O1 O-2 0.1772 0.2667 0.6425 1 0.0
O4 O-2 0.6597 0.5068 0.5215 1 0.0
O6 O-2 0.1922 0.4639 0.0188 1 0.0
Li4 Li+1 0.1436 0.1534 0.9148 1 0.0
Li2 Li+1 0.7981 0.1016 0.2743 1 0.0
Li1 Li+1 0.9414 0.6486 0.1279 1 0.0
O3 O-2 0.9968 0.1265 0.519 1 0.0
Na2 Na+1 0.8981 0.386 0.2423 1 0.0
B1 B+3 0.9236 0.788 0.564 1 0.0
B2 B+3 0.2814 0.0216 0.2322 1 0.0
O5 O-2 0.8632 0.3892 0.6899 1 0.0
Li3 Li+1 0.0197 0.0038 0.2591 1 0.0
O2 O-2 0.9467 0.7593 0.8418 1 0.0
Na1 Na+1 0.8242 0.1981 0.7975 1 0.0
